data_7225733
loop_
_publ_author_name
'Han, Xiang-Bin'
'Xiao, Jing-Mei'

_publ_section_title
;
 Water motion-controlled reversible phase transition and
 de/absorption-controlled reversible phase transformation in the hydrate
 crystal (BEDABCO)ClO4&#x00B7;H2O and its analogs
;
_journal_issue 33
_journal_name_full CrystEngComm
_journal_page_first 6195
_journal_paper_doi 10.1039/C6CE00854B
_journal_volume 18
_journal_year 2016
_chemical_formula_moiety 'C8 H16 Br N2, Cl O4, D2 O'
_chemical_formula_sum 'C8 H16 Br Cl D2 N2 O5'
_chemical_formula_weight 339.60
_space_group_crystal_system monoclinic
_space_group_IT_number 14
_space_group_name_Hall '-P 2ybc'
_space_group_name_H-M_alt 'P 1 21/c 1'
_symmetry_space_group_name_Hall '-P 2ybc'
_symmetry_space_group_name_H-M 'P 1 21/c 1'
_atom_sites_solution_hydrogens mixed
_audit_creation_method SHELXL-2014/7
_audit_update_record
;
2016-04-09 deposited with the CCDC.
2016-06-27 downloaded from the CCDC.
;
_cell_angle_alpha 90
_cell_angle_beta 94.03(3)
_cell_angle_gamma 90
_cell_formula_units_Z 4
_cell_length_a 11.018(2)
_cell_length_b 10.388(2)
_cell_length_c 11.406(2)
_cell_measurement_reflns_used 13080
_cell_measurement_temperature 293(2)
_cell_measurement_theta_max 27.482
_cell_measurement_theta_min 3.165
_cell_volume 1302.2(4)
_computing_structure_refinement 'SHELXL-2014/7 (Sheldrick, 2014)'
_diffrn_ambient_temperature 293(2)
_diffrn_measured_fraction_theta_full 0.999
_diffrn_measured_fraction_theta_max 0.999
_diffrn_measurement_device_type 'Bruker P4'
_diffrn_measurement_method '\w scans'
_diffrn_radiation_type MoK\a
_diffrn_radiation_wavelength 0.71073
_diffrn_reflns_av_R_equivalents 0.0766
_diffrn_reflns_av_unetI/netI 0.0618
_diffrn_reflns_Laue_measured_fraction_full 0.999
_diffrn_reflns_Laue_measured_fraction_max 0.999
_diffrn_reflns_limit_h_max 14
_diffrn_reflns_limit_h_min -14
_diffrn_reflns_limit_k_max 13
_diffrn_reflns_limit_k_min -13
_diffrn_reflns_limit_l_max 14
_diffrn_reflns_limit_l_min -14
_diffrn_reflns_number 13080
_diffrn_reflns_point_group_measured_fraction_full 0.999
_diffrn_reflns_point_group_measured_fraction_max 0.999
_diffrn_reflns_theta_full 25.242
_diffrn_reflns_theta_max 27.482
_diffrn_reflns_theta_min 3.165
_exptl_absorpt_coefficient_mu 3.373
_exptl_absorpt_correction_type none
_exptl_crystal_colour colorless
_exptl_crystal_density_diffrn 1.732
_exptl_crystal_description block
_exptl_crystal_F_000 688
_exptl_crystal_size_max 0.2
_exptl_crystal_size_mid 0.2
_exptl_crystal_size_min 0.2
_refine_diff_density_max 0.489
_refine_diff_density_min -0.554
_refine_diff_density_rms 0.098
_refine_ls_extinction_method none
_refine_ls_goodness_of_fit_ref 1.045
_refine_ls_hydrogen_treatment mixed
_refine_ls_matrix_type full
_refine_ls_number_parameters 160
_refine_ls_number_reflns 2986
_refine_ls_number_restraints 3
_refine_ls_restrained_S_all 1.044
_refine_ls_R_factor_all 0.0634
_refine_ls_R_factor_gt 0.0460
_refine_ls_shift/su_max 0.000
_refine_ls_shift/su_mean 0.000
_refine_ls_structure_factor_coef Fsqd
_refine_ls_weighting_details 'w=1/[\s^2^(Fo^2^)+(0.0355P)^2^+0.7872P] where P=(Fo^2^+2Fc^2^)/3'
_refine_ls_weighting_scheme calc
_refine_ls_wR_factor_gt 0.1014
_refine_ls_wR_factor_ref 0.1094
_reflns_Friedel_coverage 0.000
_reflns_number_gt 2358
_reflns_number_total 2988
_reflns_threshold_expression 'I > 2\s(I)'
_cod_data_source_file c6ce00854b2.cif
_cod_data_source_block a
_cod_depositor_comments 'Adding full bibliography for 7225731--7225736.cif.'
_cod_original_cell_volume 1302.2(5)
_cod_database_code 7225733
_shelx_shelxl_version_number 2014/7
_shelx_space_group_comment
;
The symmetry employed for this shelxl refinement is uniquely defined
by the following loop, which should always be used as a source of
symmetry information in preference to the above space-group names.
They are only intended as comments.
;

loop_
_space_group_symop_operation_xyz
'x, y, z'
'-x, y+1/2, -z+1/2'
'-x, -y, -z'
'x, -y-1/2, z-1/2'

loop_
_atom_site_label
_atom_site_type_symbol
_atom_site_fract_x
_atom_site_fract_y
_atom_site_fract_z
_atom_site_U_iso_or_equiv
_atom_site_adp_type
_atom_site_occupancy
_atom_site_site_symmetry_order
_atom_site_calc_flag
_atom_site_refinement_flags_posn
_atom_site_refinement_flags_adp
Cl1 Cl 0.77133(8) 0.50332(7) 0.75461(7) 0.0407(2) Uani 1 1 d . .
Br1 Br 0.98616(3) 0.24036(3) 0.51443(3) 0.04829(15) Uani 1 1 d . .
N1 N 0.7791(2) 0.4735(2) 0.2717(2) 0.0325(5) Uani 1 1 d . .
C7 C 0.8826(3) 0.4040(3) 0.3411(3) 0.0411(7) Uani 1 1 d . .
H7A H 0.9238 0.3487 0.2880 0.049 Uiso 1 1 calc R U
H7B H 0.9410 0.4673 0.3724 0.049 Uiso 1 1 calc R U
N2 N 0.6136(2) 0.5954(2) 0.1475(2) 0.0390(6) Uani 1 1 d . .
C3 C 0.6943(3) 0.3798(3) 0.2071(3) 0.0423(8) Uani 1 1 d . .
H3A H 0.6567 0.3247 0.2628 0.051 Uiso 1 1 calc R U
H3B H 0.7395 0.3260 0.1560 0.051 Uiso 1 1 calc R U
C4 C 0.5959(3) 0.4557(3) 0.1338(3) 0.0473(8) Uani 1 1 d . .
H4A H 0.5986 0.4329 0.0516 0.057 Uiso 1 1 calc R U
H4B H 0.5163 0.4324 0.1584 0.057 Uiso 1 1 calc R U
C6 C 0.7345(3) 0.6287(3) 0.1099(3) 0.0425(7) Uani 1 1 d . .
H6A H 0.7466 0.7209 0.1168 0.051 Uiso 1 1 calc R U
H6B H 0.7389 0.6054 0.0280 0.051 Uiso 1 1 calc R U
C2 C 0.6086(3) 0.6285(3) 0.2718(3) 0.0433(8) Uani 1 1 d . .
H2A H 0.5288 0.6071 0.2970 0.052 Uiso 1 1 calc R U
H2B H 0.6202 0.7206 0.2816 0.052 Uiso 1 1 calc R U
C8 C 0.8421(3) 0.3245(3) 0.4401(3) 0.0446(8) Uani 1 1 d . .
H8A H 0.7834 0.2606 0.4108 0.053 Uiso 1 1 calc R U
H8B H 0.8043 0.3786 0.4964 0.053 Uiso 1 1 calc R U
C5 C 0.8352(3) 0.5595(3) 0.1837(3) 0.0457(8) Uani 1 1 d . .
H5A H 0.8836 0.5084 0.1332 0.055 Uiso 1 1 calc R U
H5B H 0.8883 0.6220 0.2244 0.055 Uiso 1 1 calc R U
C1 C 0.7066(3) 0.5564(3) 0.3497(3) 0.0413(7) Uani 1 1 d . .
H1A H 0.7598 0.6177 0.3921 0.050 Uiso 1 1 calc R U
H1B H 0.6684 0.5033 0.4066 0.050 Uiso 1 1 calc R U
O3 O 0.8636(2) 0.4129(3) 0.7296(3) 0.0690(8) Uani 1 1 d . .
O1 O 0.6962(3) 0.4469(3) 0.8377(3) 0.0784(9) Uani 1 1 d . .
O2 O 0.6989(3) 0.5306(3) 0.6494(3) 0.0822(9) Uani 1 1 d . .
O4 O 0.8243(3) 0.6189(3) 0.8008(3) 0.0820(10) Uani 1 1 d . .
O5 O 0.4818(3) 0.8189(3) 0.0477(3) 0.0778(9) Uani 1 1 d D .
D5WB D 0.536(3) 0.872(3) 0.064(4) 0.093 Uiso 1 1 d D U
D5WA D 0.502(4) 0.744(2) 0.070(5) 0.093 Uiso 1 1 d D U

loop_
_atom_site_aniso_label
_atom_site_aniso_U_11
_atom_site_aniso_U_22
_atom_site_aniso_U_33
_atom_site_aniso_U_23
_atom_site_aniso_U_13
_atom_site_aniso_U_12
Cl1 0.0388(4) 0.0395(5) 0.0436(4) -0.0054(3) 0.0022(3) -0.0002(3)
Br1 0.0451(2) 0.0531(3) 0.0462(2) 0.00313(14) -0.00033(16) 0.01398(15)
N1 0.0313(13) 0.0313(13) 0.0354(13) 0.0000(10) 0.0056(11) -0.0006(10)
C7 0.0299(16) 0.0475(19) 0.0458(18) 0.0028(14) 0.0017(14) 0.0020(14)
N2 0.0365(14) 0.0407(15) 0.0396(14) 0.0005(11) 0.0016(12) 0.0032(11)
C3 0.0470(19) 0.0342(17) 0.0452(18) -0.0049(13) -0.0002(15) -0.0036(14)
C4 0.0417(19) 0.0437(18) 0.055(2) -0.0052(16) -0.0080(16) -0.0060(16)
C6 0.0447(19) 0.0447(18) 0.0388(17) 0.0051(14) 0.0090(15) 0.0020(15)
C2 0.0393(18) 0.0454(19) 0.0460(18) -0.0015(14) 0.0095(15) 0.0072(15)
C8 0.0351(17) 0.055(2) 0.0434(18) 0.0048(15) 0.0036(15) 0.0086(15)
C5 0.0386(18) 0.048(2) 0.053(2) 0.0115(15) 0.0162(16) -0.0004(15)
C1 0.0425(18) 0.0459(19) 0.0360(16) -0.0082(14) 0.0050(14) 0.0062(15)
O3 0.0533(16) 0.0721(19) 0.084(2) -0.0048(15) 0.0207(15) 0.0186(14)
O1 0.0635(18) 0.091(2) 0.085(2) 0.0079(17) 0.0366(16) -0.0018(17)
O2 0.098(2) 0.079(2) 0.0648(18) -0.0047(15) -0.0303(17) 0.0110(18)
O4 0.101(2) 0.0541(18) 0.087(2) -0.0187(15) -0.0210(19) -0.0198(16)
O5 0.065(2) 0.075(2) 0.092(2) 0.0127(19) -0.0054(18) 0.0219(16)

loop_
_atom_type_symbol
_atom_type_description
_atom_type_scat_dispersion_real
_atom_type_scat_dispersion_imag
_atom_type_scat_source
C C 0.0033 0.0016 'International Tables Vol C Tables 4.2.6.8 and 6.1.1.4'
H H 0.0000 0.0000 'International Tables Vol C Tables 4.2.6.8 and 6.1.1.4'
D D 0.0000 0.0000 'International Tables Vol C Tables 4.2.6.8 and 6.1.1.4'
N N 0.0061 0.0033 'International Tables Vol C Tables 4.2.6.8 and 6.1.1.4'
O O 0.0106 0.0060 'International Tables Vol C Tables 4.2.6.8 and 6.1.1.4'
Cl Cl 0.1484 0.1585 'International Tables Vol C Tables 4.2.6.8 and 6.1.1.4'
Br Br -0.2901 2.4595 'International Tables Vol C Tables 4.2.6.8 and 6.1.1.4'

loop_
_geom_angle_atom_site_label_1
_geom_angle_atom_site_label_2
_geom_angle_atom_site_label_3
_geom_angle
O4 Cl1 O2 109.64(19)
O4 Cl1 O1 110.1(2)
O2 Cl1 O1 109.0(2)
O4 Cl1 O3 110.5(2)
O2 Cl1 O3 109.13(19)
O1 Cl1 O3 108.49(18)
C3 N1 C1 108.8(2)
C3 N1 C5 109.0(2)
C1 N1 C5 108.3(3)
C3 N1 C7 111.4(2)
C1 N1 C7 111.9(2)
C5 N1 C7 107.4(2)
C8 C7 N1 113.7(2)
C8 C7 H7A 108.8
N1 C7 H7A 108.8
C8 C7 H7B 108.8
N1 C7 H7B 108.8
H7A C7 H7B 107.7
C2 N2 C6 108.9(2)
C2 N2 C4 108.7(3)
C6 N2 C4 108.5(3)
N1 C3 C4 108.9(3)
N1 C3 H3A 109.9
C4 C3 H3A 109.9
N1 C3 H3B 109.9
C4 C3 H3B 109.9
H3A C3 H3B 108.3
N2 C4 C3 111.4(2)
N2 C4 H4A 109.4
C3 C4 H4A 109.4
N2 C4 H4B 109.4
C3 C4 H4B 109.4
H4A C4 H4B 108.0
N2 C6 C5 111.6(2)
N2 C6 H6A 109.3
C5 C6 H6A 109.3
N2 C6 H6B 109.3
C5 C6 H6B 109.3
H6A C6 H6B 108.0
N2 C2 C1 111.8(2)
N2 C2 H2A 109.3
C1 C2 H2A 109.3
N2 C2 H2B 109.3
C1 C2 H2B 109.3
H2A C2 H2B 107.9
C7 C8 Br1 107.4(2)
C7 C8 H8A 110.2
Br1 C8 H8A 110.2
C7 C8 H8B 110.2
Br1 C8 H8B 110.2
H8A C8 H8B 108.5
N1 C5 C6 109.2(2)
N1 C5 H5A 109.8
C6 C5 H5A 109.8
N1 C5 H5B 109.8
C6 C5 H5B 109.8
H5A C5 H5B 108.3
N1 C1 C2 108.4(2)
N1 C1 H1A 110.0
C2 C1 H1A 110.0
N1 C1 H1B 110.0
C2 C1 H1B 110.0
H1A C1 H1B 108.4
D5WB O5 D5WA 112(3)

loop_
_geom_bond_atom_site_label_1
_geom_bond_atom_site_label_2
_geom_bond_distance
Cl1 O4 1.421(3)
Cl1 O2 1.422(3)
Cl1 O1 1.428(3)
Cl1 O3 1.428(3)
Br1 C8 1.952(3)
N1 C3 1.505(4)
N1 C1 1.508(4)
N1 C5 1.509(4)
N1 C7 1.523(4)
C7 C8 1.492(4)
C7 H7A 0.9700
C7 H7B 0.9700
N2 C2 1.463(4)
N2 C6 1.469(4)
N2 C4 1.471(4)
C3 C4 1.540(4)
C3 H3A 0.9700
C3 H3B 0.9700
C4 H4A 0.9700
C4 H4B 0.9700
C6 C5 1.525(4)
C6 H6A 0.9700
C6 H6B 0.9700
C2 C1 1.544(4)
C2 H2A 0.9700
C2 H2B 0.9700
C8 H8A 0.9700
C8 H8B 0.9700
C5 H5A 0.9700
C5 H5B 0.9700
C1 H1A 0.9700
C1 H1B 0.9700
O5 D5WB 0.831(18)
O5 D5WA 0.848(18)

loop_
_geom_torsion_atom_site_label_1
_geom_torsion_atom_site_label_2
_geom_torsion_atom_site_label_3
_geom_torsion_atom_site_label_4
_geom_torsion
C3 N1 C7 C8 -66.4(3)
C1 N1 C7 C8 55.7(4)
C5 N1 C7 C8 174.3(3)
C1 N1 C3 C4 59.1(3)
C5 N1 C3 C4 -58.7(3)
C7 N1 C3 C4 -177.1(2)
C2 N2 C4 C3 -59.3(3)
C6 N2 C4 C3 59.0(3)
N1 C3 C4 N2 0.3(4)
C2 N2 C6 C5 57.9(3)
C4 N2 C6 C5 -60.3(3)
C6 N2 C2 C1 -59.1(3)
C4 N2 C2 C1 58.9(3)
N1 C7 C8 Br1 178.4(2)
C3 N1 C5 C6 57.8(3)
C1 N1 C5 C6 -60.4(3)
C7 N1 C5 C6 178.6(3)
N2 C6 C5 N1 1.8(4)
C3 N1 C1 C2 -59.5(3)
C5 N1 C1 C2 58.8(3)
C7 N1 C1 C2 177.0(3)
N2 C2 C1 N1 0.5(4)
